data_2237134
loop_
_publ_author_name
'Rao, Xiao-jin'
'Wu, Wen-Shi'
'Li, Chuan-hui'
'Huang, Yu-min'

_publ_section_title
;
 (<i>E</i>)-2-(4-Chlorophenoxy)-<i>N</i>'-(pyridin-4-ylmethylidene)acetohydrazide
;
_journal_coeditor_code FB2275
_journal_issue 1
_journal_name_full 'Acta Crystallographica Section E'
_journal_page_first o28
_journal_paper_doi 10.1107/S1600536812045989
_journal_volume 69
_journal_year 2013
_chemical_formula_iupac 'C14 H12 Cl N3 O2'
_chemical_formula_moiety 'C14 H12 Cl N3 O2'
_chemical_formula_sum 'C14 H12 Cl N3 O2'
_chemical_formula_weight 289.72
_chemical_name_systematic
;
(<i>E</i>)-2-(4-Chlorophenoxy)-<i>N</i>'-(pyridin-4-ylmethylidene)acetohydrazide
;
_space_group_IT_number 14
_symmetry_cell_setting monoclinic
_symmetry_space_group_name_Hall '-P 2yn'
_symmetry_space_group_name_H-M 'P 1 21/n 1'
_atom_sites_solution_hydrogens difmap
_atom_sites_solution_primary direct
_atom_sites_solution_secondary difmap
_audit_creation_method SHELXL-97
_cell_angle_alpha 90.00
_cell_angle_beta 104.586(5)
_cell_angle_gamma 90.00
_cell_formula_units_Z 4
_cell_length_a 13.059(4)
_cell_length_b 5.3567(16)
_cell_length_c 19.175(6)
_cell_measurement_reflns_used 3317
_cell_measurement_temperature 173(2)
_cell_measurement_theta_max 27.94
_cell_measurement_theta_min 2.19
_cell_volume 1298.1(7)
_computing_cell_refinement '<i>SAINT</i> (Bruker, 1999)'
_computing_data_collection '<i>SMART</i> (Bruker, 1999)'
_computing_data_reduction '<i>SAINT</i> (Bruker, 1999)'
_computing_molecular_graphics '<i>SHELXTL</i> (Sheldrick, 2008)'
_computing_publication_material '<i>SHELXTL</i> (Sheldrick, 2008)'
_computing_structure_refinement '<i>SHELXL97</i> (Sheldrick, 2008)'
_computing_structure_solution '<i>SHELXS97</i> (Sheldrick, 2008)'
_diffrn_ambient_temperature 173(2)
_diffrn_measured_fraction_theta_full 0.989
_diffrn_measured_fraction_theta_max 0.989
_diffrn_measurement_device_type 'Bruker SMART APEX'
_diffrn_measurement_method '\w scans'
_diffrn_radiation_monochromator graphite
_diffrn_radiation_source 'fine-focus sealed tube'
_diffrn_radiation_type MoK\a
_diffrn_radiation_wavelength 0.71073
_diffrn_reflns_av_R_equivalents 0.0330
_diffrn_reflns_av_sigmaI/netI 0.0473
_diffrn_reflns_limit_h_max 16
_diffrn_reflns_limit_h_min -16
_diffrn_reflns_limit_k_max 6
_diffrn_reflns_limit_k_min -6
_diffrn_reflns_limit_l_max 15
_diffrn_reflns_limit_l_min -24
_diffrn_reflns_number 7114
_diffrn_reflns_theta_full 26.98
_diffrn_reflns_theta_max 26.98
_diffrn_reflns_theta_min 1.71
_diffrn_standards_number 0
_exptl_absorpt_coefficient_mu 0.299
_exptl_absorpt_correction_T_max 0.959
_exptl_absorpt_correction_T_min 0.927
_exptl_absorpt_correction_type multi-scan
_exptl_absorpt_process_details '(<i>SADABS</i>; Sheldrick, 1996)'
_exptl_crystal_colour colourless
_exptl_crystal_density_diffrn 1.482
_exptl_crystal_density_method 'not measured'
_exptl_crystal_description prism
_exptl_crystal_F_000 600
_exptl_crystal_size_max 0.53
_exptl_crystal_size_mid 0.21
_exptl_crystal_size_min 0.14
_refine_diff_density_max 0.271
_refine_diff_density_min -0.240
_refine_ls_extinction_method none
_refine_ls_goodness_of_fit_ref 1.048
_refine_ls_hydrogen_treatment mixed
_refine_ls_matrix_type full
_refine_ls_number_constraints 45
_refine_ls_number_parameters 184
_refine_ls_number_reflns 2796
_refine_ls_number_restraints 0
_refine_ls_restrained_S_all 1.048
_refine_ls_R_factor_all 0.0475
_refine_ls_R_factor_gt 0.0411
_refine_ls_shift/su_max 0.000
_refine_ls_shift/su_mean 0.000
_refine_ls_structure_factor_coef Fsqd
_refine_ls_weighting_details 'calc w=1/[\s^2^(Fo^2^)+(0.0370P)^2^+0.5730P] where P=(Fo^2^+2Fc^2^)/3'
_refine_ls_weighting_scheme calc
_refine_ls_wR_factor_gt 0.1004
_refine_ls_wR_factor_ref 0.1038
_reflns_number_gt 2437
_reflns_number_total 2796
_reflns_threshold_expression I>2sigma(I)
_cod_data_source_file fb2275.cif
_cod_data_source_block I
_cod_original_cell_volume 1298.2(7)
_cod_original_sg_symbol_H-M 'P 21/n'
_cod_database_code 2237134
_cod_database_fobs_code 2237134

loop_
_symmetry_equiv_pos_as_xyz
'x, y, z'
'-x+1/2, y+1/2, -z+1/2'
'-x, -y, -z'
'x-1/2, -y-1/2, z-1/2'

loop_
_atom_site_type_symbol
_atom_site_label
_atom_site_fract_x
_atom_site_fract_y
_atom_site_fract_z
_atom_site_U_iso_or_equiv
_atom_site_adp_type
_atom_site_calc_flag
_atom_site_refinement_flags
_atom_site_occupancy
_atom_site_symmetry_multiplicity
C C1 0.07691(12) 1.4108(3) 0.10391(8) 0.0216(3) Uani d . 1 4
C C2 0.12993(12) 1.3618(3) 0.18254(8) 0.0244(3) Uani d . 1 4
H H2A 0.0959 1.4606 0.2127 0.029 Uiso calc R 1 4
H H2B 0.1224 1.1870 0.1934 0.029 Uiso calc R 1 4
C C3 0.29987(12) 1.2712(3) 0.16797(8) 0.0210(3) Uani d . 1 4
C C4 0.40322(12) 1.3495(3) 0.17631(8) 0.0242(3) Uani d . 1 4
H H4A 0.4260 1.4979 0.2004 0.029 Uiso calc R 1 4
C C5 0.47256(13) 1.2089(3) 0.14905(9) 0.0269(4) Uani d . 1 4
H H5A 0.5420 1.2616 0.1545 0.032 Uiso calc R 1 4
C C6 0.43774(13) 0.9893(3) 0.11357(9) 0.0267(4) Uani d . 1 4
C C7 0.33550(13) 0.9090(3) 0.10505(8) 0.0262(4) Uani d . 1 4
H H7A 0.3130 0.7607 0.0808 0.031 Uiso calc R 1 4
C C8 0.26625(12) 1.0497(3) 0.13270(8) 0.0230(3) Uani d . 1 4
H H8A 0.1971 0.9953 0.1276 0.028 Uiso calc R 1 4
C C9 -0.12003(12) 0.9586(3) 0.06945(8) 0.0236(3) Uani d . 1 4
H H9A -0.1455 0.9987 0.0210 0.028 Uiso calc R 1 4
C C10 -0.28617(13) 0.4072(3) 0.08435(9) 0.0287(4) Uani d . 1 4
H H10A -0.3333 0.3023 0.0532 0.034 Uiso calc R 1 4
C C11 -0.24060(12) 0.5978(3) 0.05463(9) 0.0262(4) Uani d . 1 4
H H11A -0.2573 0.6204 0.0050 0.031 Uiso calc R 1 4
C C12 -0.16955(12) 0.7556(3) 0.09964(8) 0.0231(3) Uani d . 1 4
C C13 -0.14931(14) 0.7123(4) 0.17301(9) 0.0326(4) Uani d . 1 4
H H13A -0.1027 0.8143 0.2054 0.039 Uiso calc R 1 4
C C14 -0.19892(15) 0.5172(4) 0.19725(10) 0.0368(4) Uani d . 1 4
H H14A -0.1840 0.4903 0.2467 0.044 Uiso calc R 1 4
Cl Cl1 0.52572(4) 0.80977(9) 0.08079(3) 0.04032(16) Uani d . 1 4
N N1 -0.00592(10) 1.2696(3) 0.07166(7) 0.0233(3) Uani d . 1 4
H H1A -0.0369(15) 1.304(4) 0.0261(10) 0.028 Uiso d . 1 4
N N2 -0.04318(10) 1.0820(3) 0.10753(7) 0.0232(3) Uani d . 1 4
N N3 -0.26732(11) 0.3633(3) 0.15439(8) 0.0308(3) Uani d . 1 4
O O1 0.10839(9) 1.5774(2) 0.07075(6) 0.0277(3) Uani d . 1 4
O O2 0.23832(8) 1.4241(2) 0.19755(6) 0.0237(3) Uani d . 1 4

loop_
_atom_site_aniso_label
_atom_site_aniso_U_11
_atom_site_aniso_U_22
_atom_site_aniso_U_33
_atom_site_aniso_U_12
_atom_site_aniso_U_13
_atom_site_aniso_U_23
C1 0.0174(7) 0.0246(9) 0.0239(7) 0.0029(6) 0.0071(6) -0.0003(6)
C2 0.0182(7) 0.0337(9) 0.0218(7) -0.0036(7) 0.0060(6) -0.0021(7)
C3 0.0208(8) 0.0261(8) 0.0147(7) -0.0005(6) 0.0022(6) 0.0038(6)
C4 0.0219(8) 0.0257(9) 0.0233(7) -0.0037(6) 0.0028(6) 0.0009(6)
C5 0.0187(8) 0.0312(9) 0.0307(8) -0.0020(7) 0.0063(6) 0.0073(7)
C6 0.0253(8) 0.0289(9) 0.0274(8) 0.0077(7) 0.0095(6) 0.0069(7)
C7 0.0281(8) 0.0244(9) 0.0237(8) 0.0006(7) 0.0023(6) 0.0009(6)
C8 0.0187(7) 0.0258(9) 0.0224(7) -0.0021(6) 0.0015(6) 0.0040(6)
C9 0.0200(7) 0.0278(9) 0.0228(7) 0.0012(6) 0.0048(6) 0.0006(6)
C10 0.0232(8) 0.0305(10) 0.0335(9) -0.0046(7) 0.0093(7) -0.0074(7)
C11 0.0225(8) 0.0317(10) 0.0251(8) -0.0006(7) 0.0076(6) -0.0033(7)
C12 0.0175(7) 0.0260(9) 0.0266(8) 0.0004(6) 0.0072(6) -0.0007(6)
C13 0.0308(9) 0.0391(11) 0.0260(8) -0.0120(8) 0.0036(7) -0.0024(7)
C14 0.0384(10) 0.0454(12) 0.0269(9) -0.0093(9) 0.0087(7) 0.0041(8)
Cl1 0.0365(3) 0.0378(3) 0.0524(3) 0.0111(2) 0.0219(2) 0.0032(2)
N1 0.0197(7) 0.0277(8) 0.0214(7) -0.0029(6) 0.0032(5) 0.0041(6)
N2 0.0184(6) 0.0262(7) 0.0261(7) -0.0011(5) 0.0074(5) 0.0019(5)
N3 0.0269(7) 0.0316(8) 0.0358(8) -0.0040(6) 0.0115(6) 0.0008(6)
O1 0.0238(6) 0.0315(7) 0.0260(6) -0.0056(5) 0.0029(5) 0.0043(5)
O2 0.0176(5) 0.0304(6) 0.0227(5) -0.0028(5) 0.0042(4) -0.0048(5)

loop_
_atom_type_symbol
_atom_type_description
_atom_type_scat_dispersion_real
_atom_type_scat_dispersion_imag
_atom_type_scat_source
C C 0.0033 0.0016 'International Tables Vol C Tables 4.2.6.8 and 6.1.1.4'
H H 0.0000 0.0000 'International Tables Vol C Tables 4.2.6.8 and 6.1.1.4'
N N 0.0061 0.0033 'International Tables Vol C Tables 4.2.6.8 and 6.1.1.4'
O O 0.0106 0.0060 'International Tables Vol C Tables 4.2.6.8 and 6.1.1.4'
Cl Cl 0.1484 0.1585 'International Tables Vol C Tables 4.2.6.8 and 6.1.1.4'

loop_
_geom_angle_atom_site_label_1
_geom_angle_atom_site_label_2
_geom_angle_atom_site_label_3
_geom_angle
O1 C1 N1 120.66(14)
O1 C1 C2 120.91(14)
N1 C1 C2 118.43(14)
O2 C2 C1 110.20(12)
O2 C2 H2A 109.6
C1 C2 H2A 109.6
O2 C2 H2B 109.6
C1 C2 H2B 109.6
H2A C2 H2B 108.1
O2 C3 C8 124.76(14)
O2 C3 C4 115.40(14)
C8 C3 C4 119.83(15)
C5 C4 C3 120.37(16)
C5 C4 H4A 119.8
C3 C4 H4A 119.8
C6 C5 C4 119.18(15)
C6 C5 H5A 120.4
C4 C5 H5A 120.4
C7 C6 C5 121.09(15)
C7 C6 Cl1 119.78(14)
C5 C6 Cl1 119.11(13)
C6 C7 C8 119.65(16)
C6 C7 H7A 120.2
C8 C7 H7A 120.2
C7 C8 C3 119.88(15)
C7 C8 H8A 120.1
C3 C8 H8A 120.1
N2 C9 C12 121.74(14)
N2 C9 H9A 119.1
C12 C9 H9A 119.1
N3 C10 C11 124.23(16)
N3 C10 H10A 117.9
C11 C10 H10A 117.9
C10 C11 C12 119.14(15)
C10 C11 H11A 120.4
C12 C11 H11A 120.4
C13 C12 C11 117.25(16)
C13 C12 C9 122.58(15)
C11 C12 C9 120.17(14)
C14 C13 C12 119.13(16)
C14 C13 H13A 120.4
C12 C13 H13A 120.4
N3 C14 C13 124.18(16)
N3 C14 H14A 117.9
C13 C14 H14A 117.9
C1 N1 N2 121.96(14)
C1 N1 H1A 117.0(12)
N2 N1 H1A 121.1(12)
C9 N2 N1 114.93(14)
C10 N3 C14 116.08(15)
C3 O2 C2 115.99(12)

loop_
_geom_bond_atom_site_label_1
_geom_bond_atom_site_label_2
_geom_bond_distance
C1 O1 1.2251(19)
C1 N1 1.337(2)
C1 C2 1.515(2)
C2 O2 1.4117(18)
C2 H2A 0.9700
C2 H2B 0.9700
C3 O2 1.3667(19)
C3 C8 1.382(2)
C3 C4 1.384(2)
C4 C5 1.378(2)
C4 H4A 0.9300
C5 C6 1.378(3)
C5 H5A 0.9300
C6 C7 1.373(2)
C6 Cl1 1.7331(17)
C7 C8 1.381(2)
C7 H7A 0.9300
C8 H8A 0.9300
C9 N2 1.268(2)
C9 C12 1.458(2)
C9 H9A 0.9300
C10 N3 1.324(2)
C10 C11 1.376(2)
C10 H10A 0.9300
C11 C12 1.385(2)
C11 H11A 0.9300
C12 C13 1.384(2)
C13 C14 1.371(3)
C13 H13A 0.9300
C14 N3 1.335(2)
C14 H14A 0.9300
N1 N2 1.3740(19)
N1 H1A 0.885(19)

loop_
_geom_hbond_atom_site_label_D
_geom_hbond_atom_site_label_H
_geom_hbond_atom_site_label_A
_geom_hbond_site_symmetry_A
_geom_hbond_distance_DH
_geom_hbond_distance_HA
_geom_hbond_distance_DA
_geom_hbond_angle_DHA
N1 H1A O1 3_585 0.885(19) 1.96(2) 2.8423(19) 172.9(18)
C2 H2A Cg2 2_555 0.97 2.88 3.676(2) 140.0

loop_
_geom_torsion_atom_site_label_1
_geom_torsion_atom_site_label_2
_geom_torsion_atom_site_label_3
_geom_torsion_atom_site_label_4
_geom_torsion
O1 C1 C2 O2 -30.5(2)
N1 C1 C2 O2 150.25(14)
O2 C3 C4 C5 179.56(13)
C8 C3 C4 C5 0.6(2)
C3 C4 C5 C6 -0.2(2)
C4 C5 C6 C7 0.0(2)
C4 C5 C6 Cl1 -178.81(12)
C5 C6 C7 C8 -0.3(2)
Cl1 C6 C7 C8 178.51(12)
C6 C7 C8 C3 0.7(2)
O2 C3 C8 C7 -179.75(14)
C4 C3 C8 C7 -0.9(2)
N3 C10 C11 C12 0.5(3)
C10 C11 C12 C13 -0.6(2)
C10 C11 C12 C9 179.86(15)
N2 C9 C12 C13 11.5(3)
N2 C9 C12 C11 -169.00(16)
C11 C12 C13 C14 0.6(3)
C9 C12 C13 C14 -179.92(17)
C12 C13 C14 N3 -0.4(3)
O1 C1 N1 N2 -179.81(14)
C2 C1 N1 N2 -0.5(2)
C12 C9 N2 N1 -179.18(14)
C1 N1 N2 C9 -177.82(15)
C11 C10 N3 C14 -0.3(3)
C13 C14 N3 C10 0.3(3)
C8 C3 O2 C2 -8.0(2)
C4 C3 O2 C2 173.13(13)
C1 C2 O2 C3 -69.79(17)

loop_
_cod_related_entry_id
_cod_related_entry_database
_cod_related_entry_code
1 ChemSpider 7913858
